data_4323213
loop_
_publ_author_name
'Vadim Yu. Kukushkin'
'Tatyana B. Pakhomova'
'Yuri N. Kukushkin'
'Rudolf Herrmann'
'Gabriele Wagner'
'Armando J. L. Pombeiro'

_publ_section_title
;
 Iminoacylation. 1. Addition of Ketoximes or Aldoximes to
 Platinum(IV)-Bound Organonitriles
;
_journal_name_full 'Inorganic Chemistry'
_journal_page_first 6511
_journal_page_last 6517
_journal_paper_doi 10.1021/ic9807745
_journal_volume 37
_journal_year 1998
_chemical_formula_sum 'C16 H28 Cl4 N4 O2 Pt'
_chemical_formula_weight 645.31
_chemical_name_systematic
; 
 ? 
;
_space_group_IT_number 61
_symmetry_cell_setting orthorhombic
_symmetry_space_group_name_Hall '-P 2ac 2ab'
_symmetry_space_group_name_H-M 'P b c a'
_atom_sites_solution_hydrogens difmap
_atom_sites_solution_primary direct
_atom_sites_solution_secondary difmap
_audit_creation_method SHELXL
_cell_angle_alpha 90.00
_cell_angle_beta 90.00
_cell_angle_gamma 90.00
_cell_formula_units_Z 4
_cell_length_a 10.383(2)
_cell_length_b 12.615(3)
_cell_length_c 17.844(4)
_cell_measurement_reflns_used 15
_cell_measurement_temperature 293(2)
_cell_measurement_theta_max 12
_cell_measurement_theta_min 11
_cell_volume 2337.2(9)
_computing_structure_refinement 'SHELXL-93 (Sheldrick, 1993)'
_computing_structure_solution 'SHELXS-86 (Sheldrick, 1990)'
_diffrn_ambient_temperature 293(2)
_diffrn_measurement_device 'SYNTEX P -1'
_diffrn_measurement_method Theta-Twotheta
_diffrn_radiation_monochromator beta-filter
_diffrn_radiation_source 'fine-focus sealed tube'
_diffrn_radiation_type MoK\a
_diffrn_radiation_wavelength 0.71073
_diffrn_reflns_av_R_equivalents 0.0000
_diffrn_reflns_av_sigmaI/netI 0.0186
_diffrn_reflns_limit_h_max 12
_diffrn_reflns_limit_h_min 0
_diffrn_reflns_limit_k_max 14
_diffrn_reflns_limit_k_min 0
_diffrn_reflns_limit_l_max 20
_diffrn_reflns_limit_l_min 0
_diffrn_reflns_number 1141
_diffrn_reflns_theta_max 25.05
_diffrn_reflns_theta_min 2.79
_diffrn_standards_decay_% .3
_diffrn_standards_interval_count 100
_diffrn_standards_number 3
_exptl_absorpt_coefficient_mu 6.479
_exptl_absorpt_correction_T_max .512
_exptl_absorpt_correction_T_min .119
_exptl_absorpt_correction_type numeric
_exptl_crystal_colour yellow
_exptl_crystal_density_diffrn 1.834
_exptl_crystal_description prism
_exptl_crystal_F_000 1256
_exptl_crystal_size_max 0.42
_exptl_crystal_size_mid 0.30
_exptl_crystal_size_min 0.10
_refine_diff_density_max 0.736
_refine_diff_density_min -1.099
_refine_diff_density_rms 0.103
_refine_ls_extinction_coef 0.0005(2)
_refine_ls_extinction_expression Fc^*^=kFc[1+0.001xFc^2^\l^3^/sin(2\q)]^-1/4^
_refine_ls_extinction_method SHELXL
_refine_ls_goodness_of_fit_all 1.044
_refine_ls_goodness_of_fit_obs 1.044
_refine_ls_hydrogen_treatment refined
_refine_ls_matrix_type full
_refine_ls_number_parameters 181
_refine_ls_number_reflns 1141
_refine_ls_number_restraints 0
_refine_ls_restrained_S_all 1.044
_refine_ls_restrained_S_obs 1.044
_refine_ls_R_factor_all 0.0263
_refine_ls_R_factor_obs 0.0263
_refine_ls_shift/esd_max -0.276
_refine_ls_shift/esd_mean 0.020
_refine_ls_structure_factor_coef Fsqd
_refine_ls_weighting_details 'w=1/[\s^2^(Fo^2^)+(0.0492P)^2^+1.4083P] where P=(Fo^2^+2Fc^2^)/3'
_refine_ls_weighting_scheme calc
_refine_ls_wR_factor_all 0.0673
_refine_ls_wR_factor_obs 0.0673
_reflns_number_observed 1141
_reflns_number_total 1141
_reflns_observed_criterion >2sigma(I)
_cod_data_source_file ic9807745_2.cif
_cod_data_source_block pmb20
_cod_depositor_comments
;
The following automatic conversions were performed:

'_symmetry_cell_setting' tag value 'Orthorombic' was replaced with
'orthorhombic' value as specified in the replacement file
'/home/robertas/cod-tools/perl-scripts/inputs/replacement_values.lst'.

Automatic conversion script
Id: cif_fix_values 3143 2015-03-26 13:38:13Z robertas 

The following automatic conversions were performed:

'_refine_ls_weighting_scheme' value 'calc
w=1/[\s^2^(Fo^2^)+(0.0492P)^2^+1.4083P] where P=(Fo^2^+2Fc^2^)/3' was
changed to 'calc'. New tag '_refine_ls_weighting_details' was
created. The value of the new tag was set to
'w=1/[\s^2^(Fo^2^)+(0.0492P)^2^+1.4083P] where P=(Fo^2^+2Fc^2^)/3'.

Automatic conversion script
Id: cif_fix_values 3143 2015-03-26 13:38:13Z robertas 
;
_cod_database_code 4323213

loop_
_symmetry_equiv_pos_as_xyz
'x, y, z'
'-x+1/2, -y, z+1/2'
'-x, y+1/2, -z+1/2'
'x+1/2, -y+1/2, -z'
'-x, -y, -z'
'x-1/2, y, -z-1/2'
'x, -y-1/2, z-1/2'
'-x-1/2, y-1/2, z'

loop_
_atom_site_aniso_label
_atom_site_aniso_U_11
_atom_site_aniso_U_22
_atom_site_aniso_U_33
_atom_site_aniso_U_23
_atom_site_aniso_U_13
_atom_site_aniso_U_12
Pt 0.0281(2) 0.0386(2) 0.0456(2) 0.0047(2) -0.0005(2) -0.0002(2)
Cl1 0.0427(11) 0.0539(11) 0.0665(10) -0.0075(9) 0.0077(9) 0.0047(11)
Cl2 0.0547(12) 0.0489(10) 0.0629(10) 0.0167(9) -0.0009(9) -0.0030(10)
O 0.040(3) 0.051(3) 0.083(3) 0.000(3) -0.011(3) -0.004(3)
N1 0.034(4) 0.040(4) 0.058(4) -0.006(3) -0.004(3) 0.003(4)
N2 0.043(4) 0.058(4) 0.077(4) -0.012(3) -0.008(4) 0.004(4)
C1 0.033(4) 0.052(5) 0.057(4) 0.003(4) -0.003(3) -0.004(4)
C2 0.064(7) 0.040(5) 0.093(7) -0.003(5) -0.005(6) 0.007(5)
C3 0.035(5) 0.071(6) 0.058(4) -0.011(4) -0.001(3) 0.004(5)
C4 0.039(5) 0.075(7) 0.081(6) -0.008(5) -0.003(5) -0.009(5)
C5 0.080(8) 0.101(8) 0.070(6) -0.023(6) -0.018(6) -0.003(8)
C6 0.066(7) 0.104(8) 0.066(6) 0.015(7) -0.010(6) 0.008(8)
C7 0.075(7) 0.069(7) 0.088(6) 0.016(6) -0.004(6) 0.013(7)
C8 0.056(6) 0.047(5) 0.092(6) -0.016(5) -0.019(6) 0.000(5)

loop_
_atom_site_label
_atom_site_type_symbol
_atom_site_fract_x
_atom_site_fract_y
_atom_site_fract_z
_atom_site_U_iso_or_equiv
_atom_site_thermal_displace_type
_atom_site_occupancy
_atom_site_calc_flag
_atom_site_refinement_flags
_atom_site_disorder_group
Pt Pt 0.0000 0.5000 0.5000 0.0374(2) Uani 1 d S .
Cl1 Cl 0.1038(2) 0.3835(2) 0.41998(9) 0.0543(5) Uani 1 d . .
Cl2 Cl 0.0191(2) 0.6309(2) 0.40987(10) 0.0555(5) Uani 1 d . .
O O 0.3543(5) 0.6103(4) 0.5925(3) 0.0582(13) Uani 1 d . .
N1 N 0.1773(6) 0.5318(6) 0.5443(3) 0.044(2) Uani 1 d . .
N2 N 0.4127(7) 0.5051(5) 0.5888(4) 0.059(2) Uani 1 d . .
C1 C 0.2357(7) 0.6134(7) 0.5630(4) 0.047(2) Uani 1 d . .
C2 C 0.1912(11) 0.7255(8) 0.5603(6) 0.066(3) Uani 1 d . .
C3 C 0.5196(7) 0.5054(6) 0.6253(5) 0.055(2) Uani 1 d . .
C4 C 0.5738(10) 0.5957(8) 0.6703(5) 0.065(3) Uani 1 d . .
C5 C 0.6207(12) 0.5560(10) 0.7464(6) 0.083(3) Uani 1 d . .
C6 C 0.7028(12) 0.4559(10) 0.7421(6) 0.079(3) Uani 1 d . .
C7 C 0.6313(11) 0.3706(9) 0.7005(6) 0.077(3) Uani 1 d . .
C8 C 0.5954(10) 0.4084(7) 0.6230(5) 0.065(3) Uani 1 d . .
H1 H 0.2110(52) 0.4826(39) 0.5451(27) 0.000(16) Uiso 1 d . .
H21 H 0.1250(97) 0.7396(81) 0.5268(49) 0.115(39) Uiso 1 d . .
H22 H 0.1571(80) 0.7446(65) 0.6021(41) 0.076(32) Uiso 1 d . .
H23 H 0.2978(196) 0.7705(183) 0.5721(107) 0.359(117) Uiso 1 d . .
H41 H 0.5118(107) 0.6436(92) 0.6703(71) 0.154(57) Uiso 1 d . .
H42 H 0.6504(81) 0.6141(58) 0.6449(37) 0.065(24) Uiso 1 d . .
H51 H 0.5740(149) 0.5402(93) 0.7836(61) 0.142(55) Uiso 1 d . .
H52 H 0.6656(68) 0.6236(50) 0.7637(33) 0.047(19) Uiso 1 d . .
H61 H 0.7263(95) 0.4324(77) 0.7904(50) 0.111(36) Uiso 1 d . .
H62 H 0.7819(136) 0.4845(74) 0.7068(66) 0.141(49) Uiso 1 d . .
H71 H 0.5525(93) 0.3454(66) 0.7318(43) 0.085(29) Uiso 1 d . .
H72 H 0.6788(108) 0.3081(85) 0.6991(54) 0.138(45) Uiso 1 d . .
H81 H 0.6869(71) 0.4222(52) 0.5876(33) 0.054(20) Uiso 1 d . .
H82 H 0.5517(69) 0.3527(55) 0.6055(33) 0.043(20) Uiso 1 d . .

loop_
_atom_type_symbol
_atom_type_description
_atom_type_scat_dispersion_real
_atom_type_scat_dispersion_imag
_atom_type_scat_source
C C 0.0033 0.0016 'International Tables Vol C Tables 4.2.6.8 and 6.1.1.4'
H H 0.0000 0.0000 'International Tables Vol C Tables 4.2.6.8 and 6.1.1.4'
N N 0.0061 0.0033 'International Tables Vol C Tables 4.2.6.8 and 6.1.1.4'
O O 0.0106 0.0060 'International Tables Vol C Tables 4.2.6.8 and 6.1.1.4'
Cl Cl 0.1484 0.1585 'International Tables Vol C Tables 4.2.6.8 and 6.1.1.4'
Pt Pt -1.7033 8.3905 'International Tables Vol C Tables 4.2.6.8 and 6.1.1.4'

loop_
_geom_angle_atom_site_label_1
_geom_angle_atom_site_label_2
_geom_angle_atom_site_label_3
_geom_angle
_geom_angle_site_symmetry_1
_geom_angle_site_symmetry_3
_geom_angle_publ_flag
N1 Pt N1 180.0 5_566 . ?
N1 Pt Cl2 87.0(2) 5_566 . ?
N1 Pt Cl2 93.0(2) . . ?
N1 Pt Cl2 93.0(2) 5_566 5_566 ?
N1 Pt Cl2 87.0(2) . 5_566 ?
Cl2 Pt Cl2 180.0 . 5_566 ?
N1 Pt Cl1 93.2(2) 5_566 . ?
N1 Pt Cl1 86.8(2) . . ?
Cl2 Pt Cl1 89.11(7) . . ?
Cl2 Pt Cl1 90.89(7) 5_566 . ?
N1 Pt Cl1 86.8(2) 5_566 5_566 ?
N1 Pt Cl1 93.2(2) . 5_566 ?
Cl2 Pt Cl1 90.89(7) . 5_566 ?
Cl2 Pt Cl1 89.11(7) 5_566 5_566 ?
Cl1 Pt Cl1 180.0 . 5_566 ?
C1 O N2 113.0(6) . . ?
C1 N1 Pt 135.0(6) . . ?
C3 N2 O 109.5(6) . . ?
N1 C1 O 122.1(8) . . ?
N1 C1 C2 128.9(8) . . ?
O C1 C2 109.0(8) . . ?
N2 C3 C8 116.7(7) . . ?
N2 C3 C4 126.5(8) . . ?
C8 C3 C4 116.7(8) . . ?
C3 C4 C5 110.3(9) . . ?
C6 C5 C4 113.9(9) . . ?
C7 C6 C5 110.0(10) . . ?
C8 C7 C6 110.4(9) . . ?
C3 C8 C7 111.9(8) . . ?

loop_
_geom_bond_atom_site_label_1
_geom_bond_atom_site_label_2
_geom_bond_distance
_geom_bond_site_symmetry_2
_geom_bond_publ_flag
Pt N1 2.043(6) 5_566 ?
Pt N1 2.043(6) . ?
Pt Cl2 2.313(2) . ?
Pt Cl2 2.313(2) 5_566 ?
Pt Cl1 2.315(2) . ?
Pt Cl1 2.315(2) 5_566 ?
O C1 1.340(8) . ?
O N2 1.461(7) . ?
N1 C1 1.240(9) . ?
N2 C3 1.286(10) . ?
C1 C2 1.489(12) . ?
C3 C8 1.456(10) . ?
C3 C4 1.504(12) . ?
C4 C5 1.527(14) . ?
C5 C6 1.53(2) . ?
C6 C7 1.50(2) . ?
C7 C8 1.509(13) . ?
